data_1561551
loop_
_publ_author_name
'Yin, Wenlong'
'Iyer, Abishek K.'
'Lin, Xinsong'
'Mar, Arthur'

_publ_section_title
;
 Ba4Ga2Se8: A ternary selenide containing chains and discrete Se22&#x2212;
 units
;
_journal_name_full 'Journal of Solid State Chemistry'
_journal_page_first 144
_journal_page_last 149
_journal_paper_doi 10.1016/j.jssc.2016.02.014
_journal_volume 237
_journal_year 2016
_chemical_formula_structural 'Ba4 Ga2 Se8'
_chemical_formula_sum 'Ba4 Ga2 Se8'
_chemical_formula_weight 1320.48
_chemical_name_common 'barium gallium selenide (4/2/8)'
_chemical_name_systematic 'barium gallium selenide (4/2/8)'
_space_group_crystal_system monoclinic
_space_group_IT_number 14
_space_group_name_Hall '-P 2ybc'
_space_group_name_H-M_alt 'P 1 21/c 1'
_atom_sites_solution_hydrogens .
_audit_creation_method SHELXL-2013
_cell_angle_alpha 90
_cell_angle_beta 104.3148(6)
_cell_angle_gamma 90
_cell_formula_units_Z 4
_cell_length_a 13.2393(5)
_cell_length_b 6.4305(2)
_cell_length_c 20.6432(8)
_cell_measurement_reflns_used 5436
_cell_measurement_temperature 296(2)
_cell_measurement_theta_max 28.74
_cell_measurement_theta_min 3.32
_cell_volume 1702.90(11)
_computing_cell_refinement 'Bruker SAINT 8.34A (Bruker, 2013)'
_computing_data_collection 'Bruker APEX 2 (Bruker, 2008)'
_computing_data_reduction 'Bruker SAINT 8.34A'
_computing_molecular_graphics 'ATOMS 5.1 (Dowty, 1999)'
_computing_publication_material 'Bruker SHELXTL'
_computing_structure_refinement 'SHELXL-2013 (Sheldrick, 2013)'
_computing_structure_solution 'SHELXS-97 (Sheldrick, 2008)'
_diffrn_ambient_temperature 296(2)
_diffrn_measured_fraction_theta_full 1.000
_diffrn_measured_fraction_theta_max 0.992
_diffrn_measurement_device_type 'Bruker PLATFORM/SMART APEX II CCD'
_diffrn_measurement_method '\w and \f scans'
_diffrn_radiation_type MoK\a
_diffrn_radiation_wavelength 0.71073
_diffrn_reflns_av_R_equivalents 0.0583
_diffrn_reflns_av_unetI/netI 0.0499
_diffrn_reflns_Laue_measured_fraction_full 1.000
_diffrn_reflns_Laue_measured_fraction_max 0.992
_diffrn_reflns_limit_h_max 20
_diffrn_reflns_limit_h_min -20
_diffrn_reflns_limit_k_max 9
_diffrn_reflns_limit_k_min -9
_diffrn_reflns_limit_l_max 31
_diffrn_reflns_limit_l_min -31
_diffrn_reflns_number 23800
_diffrn_reflns_point_group_measured_fraction_full 1.000
_diffrn_reflns_point_group_measured_fraction_max 0.992
_diffrn_reflns_theta_full 25.242
_diffrn_reflns_theta_max 33.196
_diffrn_reflns_theta_min 1.587
_diffrn_source 'fine-focus sealed tube'
_exptl_absorpt_coefficient_mu 29.287
_exptl_absorpt_correction_T_max 0.545
_exptl_absorpt_correction_T_min 0.177
_exptl_absorpt_correction_type numerical
_exptl_absorpt_process_details 'Bruker SHELXTL (Sheldrick, 2013)'
_exptl_crystal_colour black
_exptl_crystal_density_diffrn 5.151
_exptl_crystal_description prism
_exptl_crystal_F_000 2232
_exptl_crystal_size_max 0.096
_exptl_crystal_size_mid 0.033
_exptl_crystal_size_min 0.032
_refine_diff_density_max 3.223
_refine_diff_density_min -1.849
_refine_diff_density_rms 0.393
_refine_ls_extinction_coef 0.00019(2)
_refine_ls_extinction_expression Fc^*^=kFc[1+0.001xFc^2^\l^3^/sin(2\q)]^-1/4^
_refine_ls_extinction_method SHELXL
_refine_ls_goodness_of_fit_ref 1.052
_refine_ls_hydrogen_treatment undef
_refine_ls_matrix_type full
_refine_ls_number_parameters 128
_refine_ls_number_reflns 6462
_refine_ls_number_restraints 0
_refine_ls_restrained_S_all 1.052
_refine_ls_R_factor_all 0.0609
_refine_ls_R_factor_gt 0.0359
_refine_ls_shift/su_max 0.001
_refine_ls_shift/su_mean 0.000
_refine_ls_structure_factor_coef Fsqd
_refine_ls_weighting_details 'w=1/[\s^2^(Fo^2^)+(0.0295P)^2^+5.3531P] where P=(Fo^2^+2Fc^2^)/3'
_refine_ls_weighting_scheme calc
_refine_ls_wR_factor_gt 0.0753
_refine_ls_wR_factor_ref 0.0860
_reflns_Friedel_coverage 0.000
_reflns_Friedel_fraction_full .
_reflns_Friedel_fraction_max .
_reflns_number_gt 4568
_reflns_number_total 6462
_reflns_threshold_expression 'I > 2\s(I)'
_cod_data_source_file JSSC-2016-237-144.cif
_cod_data_source_block p21c
_cod_original_sg_symbol_H-M 'P 21/c'
_cod_database_code 1561551
_shelx_space_group_comment
;
The symmetry employed for this shelxl refinement is uniquely defined
by the following loop, which should always be used as a source of
symmetry information in preference to the above space-group names.
They are only intended as comments.
;
_shelx_estimated_absorpt_t_min 0.165
_shelx_estimated_absorpt_t_max 0.454
_shelxl_version_number 2013-4

loop_
_space_group_symop_operation_xyz
'x, y, z'
'-x, y+1/2, -z+1/2'
'-x, -y, -z'
'x, -y-1/2, z-1/2'

loop_
_atom_site_label
_atom_site_type_symbol
_atom_site_fract_x
_atom_site_fract_y
_atom_site_fract_z
_atom_site_U_iso_or_equiv
_atom_site_adp_type
_atom_site_occupancy
_atom_site_site_symmetry_order
_atom_site_calc_flag
_atom_site_refinement_flags_posn
_atom_site_refinement_flags_adp
_atom_site_refinement_flags_occupancy
_atom_site_disorder_assembly
_atom_site_disorder_group
Ba1 Ba 0.10703(3) 0.23543(6) 0.21588(2) 0.01792(9) Uani 1 1 d . . . . .
Ba2 Ba 0.14642(3) 0.74287(5) 0.04884(2) 0.01620(8) Uani 1 1 d . . . . .
Ba3 Ba 0.38150(3) 0.23679(5) 0.03748(2) 0.01630(8) Uani 1 1 d . . . . .
Ba4 Ba 0.47370(3) 0.23184(5) 0.31263(2) 0.01592(8) Uani 1 1 d . . . . .
Ga1 Ga 0.11465(6) 0.32190(11) 0.40173(4) 0.01611(15) Uani 1 1 d . . . . .
Ga2 Ga 0.69640(6) 0.31602(11) 0.10019(4) 0.01523(14) Uani 1 1 d . . . . .
Se1 Se 0.04226(5) 0.73538(9) 0.17843(3) 0.01609(13) Uani 1 1 d . . . . .
Se2 Se 0.11592(5) 0.24527(9) 0.01461(3) 0.01631(13) Uani 1 1 d . . . . .
Se3 Se 0.12759(5) 0.69471(10) 0.38379(4) 0.01900(14) Uani 1 1 d . . . . .
Se4 Se 0.27135(5) 0.18871(10) 0.37405(3) 0.01670(13) Uani 1 1 d . . . . .
Se5 Se 0.31194(5) 0.42055(10) 0.17469(4) 0.01835(14) Uani 1 1 d . . . . .
Se6 Se 0.31287(5) 0.04928(10) 0.17398(3) 0.01811(14) Uani 1 1 d . . . . .
Se7 Se 0.57993(5) 0.22635(9) 0.16481(3) 0.01722(13) Uani 1 1 d . . . . .
Se8 Se 0.60976(5) 0.23526(9) 0.48230(3) 0.01657(13) Uani 1 1 d . . . . .

loop_
_atom_site_aniso_label
_atom_site_aniso_U_11
_atom_site_aniso_U_22
_atom_site_aniso_U_33
_atom_site_aniso_U_23
_atom_site_aniso_U_13
_atom_site_aniso_U_12
Ba1 0.01453(18) 0.01961(18) 0.0206(2) 0.00030(14) 0.00622(15) -0.00015(14)
Ba2 0.01672(18) 0.01476(16) 0.01810(19) -0.00016(13) 0.00619(14) -0.00010(13)
Ba3 0.01765(19) 0.01451(16) 0.01684(19) 0.00061(13) 0.00443(14) 0.00015(13)
Ba4 0.01542(18) 0.01496(16) 0.01726(18) 0.00019(13) 0.00382(14) -0.00004(13)
Ga1 0.0149(3) 0.0170(3) 0.0165(4) 0.0001(3) 0.0041(3) 0.0004(3)
Ga2 0.0148(3) 0.0154(3) 0.0160(3) 0.0002(3) 0.0048(3) 0.0012(2)
Se1 0.0144(3) 0.0171(3) 0.0167(3) 0.0021(2) 0.0038(2) 0.0020(2)
Se2 0.0187(3) 0.0148(3) 0.0157(3) -0.0016(2) 0.0046(2) 0.0000(2)
Se3 0.0143(3) 0.0180(3) 0.0231(3) 0.0035(2) 0.0016(3) -0.0021(2)
Se4 0.0157(3) 0.0158(3) 0.0200(3) 0.0017(2) 0.0071(3) 0.0020(2)
Se5 0.0162(3) 0.0177(3) 0.0215(4) 0.0001(2) 0.0054(3) -0.0007(2)
Se6 0.0161(3) 0.0180(3) 0.0204(4) -0.0002(2) 0.0047(3) 0.0003(2)
Se7 0.0191(3) 0.0158(3) 0.0185(3) 0.0009(2) 0.0080(3) -0.0020(2)
Se8 0.0190(3) 0.0146(3) 0.0157(3) 0.0010(2) 0.0037(2) 0.0004(2)

loop_
_atom_type_symbol
_atom_type_description
_atom_type_scat_dispersion_real
_atom_type_scat_dispersion_imag
_atom_type_scat_source
Ga Ga 0.2307 1.6083 'International Tables Vol C Tables 4.2.6.8 and 6.1.1.4'
Se Se -0.0929 2.2259 'International Tables Vol C Tables 4.2.6.8 and 6.1.1.4'
Ba Ba -0.3244 2.2819 'International Tables Vol C Tables 4.2.6.8 and 6.1.1.4'

loop_
_geom_angle_atom_site_label_1
_geom_angle_atom_site_label_2
_geom_angle_atom_site_label_3
_geom_angle
_geom_angle_site_symmetry_1
_geom_angle_site_symmetry_3
Se5 Ba1 Se6 42.794(18) . .
Se5 Ba1 Se3 125.76(2) . 2_545
Se6 Ba1 Se3 121.60(2) . 2_545
Se5 Ba1 Se1 148.06(2) . 2_545
Se6 Ba1 Se1 148.19(2) . 2_545
Se3 Ba1 Se1 77.58(2) 2_545 2_545
Se5 Ba1 Se1 76.865(18) . .
Se6 Ba1 Se1 117.94(2) . .
Se3 Ba1 Se1 77.562(18) 2_545 .
Se1 Ba1 Se1 89.523(18) 2_545 .
Se5 Ba1 Se1 118.00(2) . 1_545
Se6 Ba1 Se1 76.832(18) . 1_545
Se3 Ba1 Se1 68.439(17) 2_545 1_545
Se1 Ba1 Se1 89.512(18) 2_545 1_545
Se1 Ba1 Se1 145.37(2) . 1_545
Se5 Ba1 Se4 84.737(19) . .
Se6 Ba1 Se4 81.241(19) . .
Se3 Ba1 Se4 149.40(2) 2_545 .
Se1 Ba1 Se4 73.415(18) 2_545 .
Se1 Ba1 Se4 111.377(19) . .
Se1 Ba1 Se4 101.459(18) 1_545 .
Se5 Ba1 Ga1 112.84(2) . .
Se6 Ba1 Ga1 119.73(2) . .
Se3 Ba1 Ga1 115.03(2) 2_545 .
Se1 Ba1 Ga1 37.905(17) 2_545 .
Se1 Ba1 Ga1 91.907(18) . .
Se1 Ba1 Ga1 107.986(19) 1_545 .
Se4 Ba1 Ga1 38.497(16) . .
Se5 Ba1 Ba1 157.637(16) . 2_545
Se6 Ba1 Ba1 115.382(14) . 2_545
Se3 Ba1 Ba1 65.703(16) 2_545 2_545
Se1 Ba1 Ba1 45.451(14) 2_545 2_545
Se1 Ba1 Ba1 125.490(18) . 2_545
Se1 Ba1 Ba1 44.061(12) 1_545 2_545
Se4 Ba1 Ba1 86.739(16) . 2_545
Ga1 Ba1 Ba1 70.813(15) . 2_545
Se5 Ba1 Ba1 115.350(14) . 2
Se6 Ba1 Ba1 157.663(16) . 2
Se3 Ba1 Ba1 72.363(16) 2_545 2
Se1 Ba1 Ba1 45.462(14) 2_545 2
Se1 Ba1 Ba1 44.060(12) . 2
Se1 Ba1 Ba1 125.493(18) 1_545 2
Se4 Ba1 Ba1 93.513(17) . 2
Ga1 Ba1 Ba1 58.329(14) . 2
Ba1 Ba1 Ba1 85.756(13) 2_545 2
Se5 Ba1 Ba4 44.369(14) . .
Se6 Ba1 Ba4 44.223(14) . .
Se3 Ba1 Ba4 165.596(18) 2_545 .
Se1 Ba1 Ba4 116.032(17) 2_545 .
Se1 Ba1 Ba4 106.004(15) . .
Se1 Ba1 Ba4 105.451(15) 1_545 .
Se4 Ba1 Ba4 42.881(13) . .
Ga1 Ba1 Ba4 79.072(14) . .
Ba1 Ba1 Ba4 119.677(12) 2_545 .
Ba1 Ba1 Ba4 120.111(12) 2 .
Se5 Ba1 Ba2 78.969(15) . 1_545
Se6 Ba1 Ba2 47.617(14) . 1_545
Se3 Ba1 Ba2 75.613(15) 2_545 1_545
Se1 Ba1 Ba2 131.778(16) 2_545 1_545
Se1 Ba1 Ba2 122.092(16) . 1_545
Se1 Ba1 Ba2 43.329(13) 1_545 1_545
Se4 Ba1 Ba2 117.746(15) . 1_545
Ga1 Ba1 Ba2 145.993(15) . 1_545
Ba1 Ba1 Ba2 86.842(8) 2_545 1_545
Ba1 Ba1 Ba2 147.358(15) 2 1_545
Ba4 Ba1 Ba2 91.003(10) . 1_545
Se2 Ba2 Se1 96.116(18) . .
Se2 Ba2 Se2 154.69(3) . 1_565
Se1 Ba2 Se2 97.698(18) . 1_565
Se2 Ba2 Se3 85.652(18) . 4_575
Se1 Ba2 Se3 151.42(2) . 4_575
Se2 Ba2 Se3 72.186(17) 1_565 4_575
Se2 Ba2 Se2 83.056(18) . 3_565
Se1 Ba2 Se2 73.766(18) . 3_565
Se2 Ba2 Se2 80.598(18) 1_565 3_565
Se3 Ba2 Se2 78.168(18) 4_575 3_565
Se2 Ba2 Se8 90.979(18) . 2_655
Se1 Ba2 Se8 138.60(2) . 2_655
Se2 Ba2 Se8 92.553(18) 1_565 2_655
Se3 Ba2 Se8 69.653(18) 4_575 2_655
Se2 Ba2 Se8 147.63(2) 3_565 2_655
Se2 Ba2 Se6 136.02(2) . 1_565
Se1 Ba2 Se6 74.136(18) . 1_565
Se2 Ba2 Se6 68.568(17) 1_565 1_565
Se3 Ba2 Se6 123.085(19) 4_575 1_565
Se2 Ba2 Se6 131.294(19) 3_565 1_565
Se8 Ba2 Se6 72.655(17) 2_655 1_565
Se2 Ba2 Se5 67.384(17) . .
Se1 Ba2 Se5 73.090(17) . .
Se2 Ba2 Se5 137.24(2) 1_565 .
Se3 Ba2 Se5 132.403(19) 4_575 .
Se2 Ba2 Se5 132.171(19) 3_565 .
Se8 Ba2 Se5 72.301(17) 2_655 .
Se6 Ba2 Se5 68.762(17) 1_565 .
Se2 Ba2 Ga1 96.570(18) . 2
Se1 Ba2 Ga1 37.709(16) . 2
Se2 Ba2 Ga1 81.861(18) 1_565 2
Se3 Ba2 Ga1 113.711(19) 4_575 2
Se2 Ba2 Ga1 37.272(16) 3_565 2
Se8 Ba2 Ga1 171.911(19) 2_655 2
Se6 Ba2 Ga1 99.751(18) 1_565 2
Se5 Ba2 Ga1 107.959(18) . 2
Se2 Ba2 Ba3 136.742(17) . 1_565
Se1 Ba2 Ba3 119.104(16) . 1_565
Se2 Ba2 Ba3 49.347(14) 1_565 1_565
Se3 Ba2 Ba3 75.092(14) 4_575 1_565
Se2 Ba2 Ba3 128.278(15) 3_565 1_565
Se8 Ba2 Ba3 46.138(12) 2_655 1_565
Se6 Ba2 Ba3 48.101(13) 1_565 1_565
Se5 Ba2 Ba3 97.953(15) . 1_565
Ga1 Ba2 Ba3 126.581(15) 2 1_565
Se2 Ba2 Ba3 48.729(14) . .
Se1 Ba2 Ba3 117.374(15) . .
Se2 Ba2 Ba3 137.400(17) 1_565 .
Se3 Ba2 Ba3 85.057(14) 4_575 .
Se2 Ba2 Ba3 130.062(15) 3_565 .
Se8 Ba2 Ba3 45.207(12) 2_655 .
Se6 Ba2 Ba3 97.189(15) 1_565 .
Se5 Ba2 Ba3 47.549(13) . .
Ga1 Ba2 Ba3 140.735(15) 2 .
Ba3 Ba2 Ba3 90.658(11) 1_565 .
Se2 Ba2 Ba1 140.197(16) . 1_565
Se1 Ba2 Ba1 44.470(12) . 1_565
Se2 Ba2 Ba1 58.712(14) 1_565 1_565
Se3 Ba2 Ba1 130.654(15) 4_575 1_565
Se2 Ba2 Ba1 88.847(14) 3_565 1_565
Se8 Ba2 Ba1 114.607(15) 2_655 1_565
Se6 Ba2 Ba1 43.084(13) 1_565 1_565
Se5 Ba2 Ba1 90.934(14) . 1_565
Ga1 Ba2 Ba1 57.449(13) 2 1_565
Ba3 Ba2 Ba1 76.758(9) 1_565 1_565
Ba3 Ba2 Ba1 134.885(11) . 1_565
Se7 Ba3 Se8 94.363(19) . 2_655
Se7 Ba3 Se8 91.978(19) . 2_645
Se8 Ba3 Se8 164.03(3) 2_655 2_645
Se7 Ba3 Se4 152.20(2) . 4_565
Se8 Ba3 Se4 75.671(18) 2_655 4_565
Se8 Ba3 Se4 92.026(19) 2_645 4_565
Se7 Ba3 Se6 69.313(18) . .
Se8 Ba3 Se6 118.85(2) 2_655 .
Se8 Ba3 Se6 77.118(18) 2_645 .
Se4 Ba3 Se6 138.25(2) 4_565 .
Se7 Ba3 Se5 70.246(19) . .
Se8 Ba3 Se5 77.667(18) 2_655 .
Se8 Ba3 Se5 118.30(2) 2_645 .
Se4 Ba3 Se5 130.31(2) 4_565 .
Se6 Ba3 Se5 41.182(17) . .
Se7 Ba3 Se2 135.49(2) . .
Se8 Ba3 Se2 91.966(18) 2_655 .
Se8 Ba3 Se2 93.757(18) 2_645 .
Se4 Ba3 Se2 71.588(18) 4_565 .
Se6 Ba3 Se2 69.128(18) . .
Se5 Ba3 Se2 68.258(18) . .
Se7 Ba3 Se8 70.748(18) . 4_565
Se8 Ba3 Se8 81.191(19) 2_655 4_565
Se8 Ba3 Se8 87.108(18) 2_645 4_565
Se4 Ba3 Se8 81.999(18) 4_565 4_565
Se6 Ba3 Se8 136.22(2) . 4_565
Se5 Ba3 Se8 133.572(19) . 4_565
Se2 Ba3 Se8 153.59(2) . 4_565
Se7 Ba3 Ba2 112.203(15) . 1_545
Se8 Ba3 Ba2 138.885(18) 2_655 1_545
Se8 Ba3 Ba2 49.689(14) 2_645 1_545
Se4 Ba3 Ba2 91.085(15) 4_565 1_545
Se6 Ba3 Ba2 51.212(13) . 1_545
Se5 Ba3 Ba2 82.439(15) . 1_545
Se2 Ba3 Ba2 47.066(12) . 1_545
Se8 Ba3 Ba2 136.115(15) 4_565 1_545
Se7 Ba3 Ba4 48.308(13) . 2_655
Se8 Ba3 Ba4 50.720(14) 2_655 2_655
Se8 Ba3 Ba4 139.531(17) 2_645 2_655
Se4 Ba3 Ba4 126.268(15) 4_565 2_655
Se6 Ba3 Ba4 80.619(15) . 2_655
Se5 Ba3 Ba4 48.819(13) . 2_655
Se2 Ba3 Ba4 109.249(15) . 2_655
Se8 Ba3 Ba4 86.112(14) 4_565 2_655
Ba2 Ba3 Ba4 130.077(12) 1_545 2_655
Se7 Ba3 Ba2 113.747(16) . .
Se8 Ba3 Ba2 49.030(14) 2_655 .
Se8 Ba3 Ba2 139.551(17) 2_645 .
Se4 Ba3 Ba2 79.471(14) 4_565 .
Se6 Ba3 Ba2 83.350(15) . .
Se5 Ba3 Ba2 51.586(13) . .
Se2 Ba3 Ba2 45.948(12) . .
Se8 Ba3 Ba2 129.721(14) 4_565 .
Ba2 Ba3 Ba2 90.657(11) 1_545 .
Ba4 Ba3 Ba2 68.950(9) 2_655 .
Se7 Ba3 Ba4 46.537(13) . 2_645
Se8 Ba3 Ba4 140.116(17) 2_655 2_645
Se8 Ba3 Ba4 50.124(14) 2_645 2_645
Se4 Ba3 Ba4 141.845(16) 4_565 2_645
Se6 Ba3 Ba4 48.523(13) . 2_645
Se5 Ba3 Ba4 80.645(14) . 2_645
Se2 Ba3 Ba4 110.415(15) . 2_645
Se8 Ba3 Ba4 90.311(14) 4_565 2_645
Ba2 Ba3 Ba4 69.037(9) 1_545 2_645
Ba4 Ba3 Ba4 90.057(10) 2_655 2_645
Ba2 Ba3 Ba4 130.665(12) . 2_645
Se4 Ba4 Se7 78.528(18) . 2_655
Se4 Ba4 Se6 83.773(19) . .
Se7 Ba4 Se6 110.19(2) 2_655 .
Se4 Ba4 Se5 86.958(19) . .
Se7 Ba4 Se5 69.932(18) 2_655 .
Se6 Ba4 Se5 41.952(17) . .
Se4 Ba4 Se7 69.069(17) . 2_645
Se7 Ba4 Se7 147.39(3) 2_655 2_645
Se6 Ba4 Se7 70.629(18) . 2_645
Se5 Ba4 Se7 110.750(19) . 2_645
Se4 Ba4 Se5 131.87(2) . 2_645
Se7 Ba4 Se5 138.66(2) 2_655 2_645
Se6 Ba4 Se5 101.595(19) . 2_645
Se5 Ba4 Se5 128.408(16) . 2_645
Se7 Ba4 Se5 68.076(17) 2_645 2_645
Se4 Ba4 Se6 139.45(2) . 2_655
Se7 Ba4 Se6 67.664(18) 2_655 2_655
Se6 Ba4 Se6 128.020(16) . 2_655
Se5 Ba4 Se6 101.165(19) . 2_655
Se7 Ba4 Se6 139.01(2) 2_645 2_655
Se5 Ba4 Se6 72.092(18) 2_645 2_655
Se4 Ba4 Se8 83.146(19) . .
Se7 Ba4 Se8 85.926(18) 2_655 .
Se6 Ba4 Se8 156.698(19) . .
Se5 Ba4 Se8 155.316(19) . .
Se7 Ba4 Se8 86.688(18) 2_645 .
Se5 Ba4 Se8 73.591(18) 2_645 .
Se6 Ba4 Se8 73.047(18) 2_655 .
Se4 Ba4 Se7 148.05(2) . .
Se7 Ba4 Se7 105.421(19) 2_655 .
Se6 Ba4 Se7 64.923(18) . .
Se5 Ba4 Se7 65.823(18) . .
Se7 Ba4 Se7 104.019(19) 2_645 .
Se5 Ba4 Se7 64.973(17) 2_645 .
Se6 Ba4 Se7 66.154(17) 2_655 .
Se8 Ba4 Se7 128.43(2) . .
Se4 Ba4 Ba4 124.896(17) . 2_655
Se7 Ba4 Ba4 55.818(12) 2_655 2_655
Se6 Ba4 Ba4 84.881(17) . 2_655
Se5 Ba4 Ba4 51.616(14) . 2_655
Se7 Ba4 Ba4 150.909(19) 2_645 2_655
Se5 Ba4 Ba4 103.230(18) 2_645 2_655
Se6 Ba4 Ba4 49.553(13) 2_655 2_655
Se8 Ba4 Ba4 118.403(16) . 2_655
Se7 Ba4 Ba4 49.603(14) . 2_655
Se4 Ba4 Ba4 116.360(16) . 2_645
Se7 Ba4 Ba4 151.134(19) 2_655 2_645
Se6 Ba4 Ba4 51.850(14) . 2_645
Se5 Ba4 Ba4 85.631(18) . 2_645
Se7 Ba4 Ba4 55.513(12) 2_645 2_645
Se5 Ba4 Ba4 49.750(14) 2_645 2_645
Se6 Ba4 Ba4 103.916(18) 2_655 2_645
Se8 Ba4 Ba4 119.014(16) . 2_645
Se7 Ba4 Ba4 48.506(14) . 2_645
Ba4 Ba4 Ba4 97.105(16) 2_655 2_645
Se4 Ba4 Ba3 85.632(15) . 2_645
Se7 Ba4 Ba3 130.409(17) 2_655 2_645
Se6 Ba4 Ba3 114.373(15) . 2_645
Se5 Ba4 Ba3 155.958(16) . 2_645
Se7 Ba4 Ba3 45.371(14) 2_645 2_645
Se5 Ba4 Ba3 48.247(14) 2_645 2_645
Se6 Ba4 Ba3 99.314(15) 2_655 2_645
Se8 Ba4 Ba3 45.378(12) . 2_645
Se7 Ba4 Ba3 112.216(15) . 2_645
Ba4 Ba4 Ba3 146.674(16) 2_655 2_645
Ba4 Ba4 Ba3 77.304(8) 2_645 2_645
Se2 Ga1 Se1 115.76(4) 4_566 2_545
Se2 Ga1 Se3 110.21(4) 4_566 .
Se1 Ga1 Se3 101.90(3) 2_545 .
Se2 Ga1 Se4 111.55(4) 4_566 .
Se1 Ga1 Se4 113.69(4) 2_545 .
Se3 Ga1 Se4 102.35(3) . .
Se2 Ga1 Ba1 161.15(3) 4_566 .
Se1 Ga1 Ba1 58.02(2) 2_545 .
Se3 Ga1 Ba1 88.64(3) . .
Se4 Ga1 Ba1 62.00(2) . .
Se2 Ga1 Ba2 60.39(2) 4_566 2_545
Se1 Ga1 Ba2 57.99(2) 2_545 2_545
Se3 Ga1 Ba2 105.66(3) . 2_545
Se4 Ga1 Ba2 151.89(3) . 2_545
Ba1 Ga1 Ba2 115.99(2) . 2_545
Se7 Ga2 Se3 126.41(4) . 2_645
Se7 Ga2 Se8 108.69(4) . 4_565
Se3 Ga2 Se8 107.09(4) 2_645 4_565
Se7 Ga2 Se4 102.65(3) . 2_655
Se3 Ga2 Se4 100.10(3) 2_645 2_655
Se8 Ga2 Se4 111.05(3) 4_565 2_655
Ga1 Se1 Ba1 84.07(3) 2 2
Ga1 Se1 Ba2 84.30(3) 2 .
Ba1 Se1 Ba2 168.22(3) 2 .
Ga1 Se1 Ba1 120.78(3) 2 .
Ba1 Se1 Ba1 90.488(18) 2 .
Ba2 Se1 Ba1 93.803(18) . .
Ga1 Se1 Ba1 93.75(3) 2 1_565
Ba1 Se1 Ba1 90.477(18) 2 1_565
Ba2 Se1 Ba1 92.202(18) . 1_565
Ba1 Se1 Ba1 145.36(2) . 1_565
Ga1 Se2 Ba2 111.15(3) 4_565 .
Ga1 Se2 Ba2 90.16(3) 4_565 1_545
Ba2 Se2 Ba2 154.69(3) . 1_545
Ga1 Se2 Ba2 82.34(3) 4_565 3_565
Ba2 Se2 Ba2 96.943(18) . 3_565
Ba2 Se2 Ba2 99.403(18) 1_545 3_565
Ga1 Se2 Ba3 83.69(3) 4_565 .
Ba2 Se2 Ba3 85.323(17) . .
Ba2 Se2 Ba3 83.587(17) 1_545 .
Ba2 Se2 Ba3 165.71(2) 3_565 .
Ga2 Se3 Ga1 113.62(4) 2_655 .
Ga2 Se3 Ba1 142.70(3) 2_655 2
Ga1 Se3 Ba1 94.73(3) . 2
Ga2 Se3 Ba2 89.74(3) 2_655 4_576
Ga1 Se3 Ba2 87.37(3) . 4_576
Ba1 Se3 Ba2 116.41(2) 2 4_576
Ga1 Se4 Ga2 113.71(4) . 2_645
Ga1 Se4 Ba4 153.27(3) . .
Ga2 Se4 Ba4 92.96(3) 2_645 .
Ga1 Se4 Ba3 84.14(3) . 4_566
Ga2 Se4 Ba3 85.02(3) 2_645 4_566
Ba4 Se4 Ba3 100.64(2) . 4_566
Ga1 Se4 Ba1 79.51(3) . .
Ga2 Se4 Ba1 108.81(3) 2_645 .
Ba4 Se4 Ba1 90.634(19) . .
Ba3 Se4 Ba1 161.81(2) 4_566 .
Se6 Se5 Ba1 69.05(2) . .
Se6 Se5 Ba4 68.82(2) . .
Ba1 Se5 Ba4 92.55(2) . .
Se6 Se5 Ba3 69.17(2) . .
Ba1 Se5 Ba3 120.29(2) . .
Ba4 Se5 Ba3 109.60(2) . .
Se6 Se5 Ba4 125.36(3) . 2_655
Ba1 Se5 Ba4 156.77(3) . 2_655
Ba4 Se5 Ba4 78.635(16) . 2_655
Ba3 Se5 Ba4 82.933(18) . 2_655
Se6 Se5 Ba2 124.95(3) . .
Ba1 Se5 Ba2 90.065(19) . .
Ba4 Se5 Ba2 165.81(2) . .
Ba3 Se5 Ba2 80.865(18) . .
Ba4 Se5 Ba2 93.636(18) 2_655 .
Se5 Se6 Ba1 68.15(2) . .
Se5 Se6 Ba4 69.23(2) . .
Ba1 Se6 Ba4 92.35(2) . .
Se5 Se6 Ba3 69.64(2) . .
Ba1 Se6 Ba3 120.01(2) . .
Ba4 Se6 Ba3 110.08(2) . .
Se5 Se6 Ba4 126.73(3) . 2_645
Ba1 Se6 Ba4 156.06(2) . 2_645
Ba4 Se6 Ba4 78.596(16) . 2_645
Ba3 Se6 Ba4 83.925(18) . 2_645
Se5 Se6 Ba2 123.81(3) . 1_545
Ba1 Se6 Ba2 89.297(19) . 1_545
Ba4 Se6 Ba2 166.23(2) . 1_545
Ba3 Se6 Ba2 80.687(18) . 1_545
Ba4 Se6 Ba2 94.524(18) 2_645 1_545
Ga2 Se7 Ba3 92.81(3) . .
Ga2 Se7 Ba4 120.60(3) . 2_645
Ba3 Se7 Ba4 88.561(18) . 2_645
Ga2 Se7 Ba4 91.83(3) . 2_655
Ba3 Se7 Ba4 86.321(18) . 2_655
Ba4 Se7 Ba4 147.39(3) 2_645 2_655
Ga2 Se7 Ba4 155.91(3) . .
Ba3 Se7 Ba4 106.00(2) . .
Ba4 Se7 Ba4 75.676(15) 2_645 .
Ba4 Se7 Ba4 74.883(15) 2_655 .
Ga2 Se8 Ba3 88.25(3) 4_566 2_645
Ga2 Se8 Ba3 103.66(3) 4_566 2_655
Ba3 Se8 Ba3 164.02(3) 2_645 2_655
Ga2 Se8 Ba2 87.53(3) 4_566 2_645
Ba3 Se8 Ba2 85.762(18) 2_645 2_645
Ba3 Se8 Ba2 84.172(18) 2_655 2_645
Ga2 Se8 Ba3 85.00(3) 4_566 4_566
Ba3 Se8 Ba3 98.811(19) 2_645 4_566
Ba3 Se8 Ba3 92.893(18) 2_655 4_566
Ba2 Se8 Ba3 171.11(2) 2_645 4_566
Ga2 Se8 Ba4 171.54(3) 4_566 .
Ba3 Se8 Ba4 83.903(17) 2_645 .
Ba3 Se8 Ba4 84.648(17) 2_655 .
Ba2 Se8 Ba4 94.992(19) 2_645 .
Ba3 Se8 Ba4 93.080(19) 4_566 .

loop_
_geom_bond_atom_site_label_1
_geom_bond_atom_site_label_2
_geom_bond_distance
_geom_bond_site_symmetry_2
Ba1 Se5 3.2620(8) .
Ba1 Se6 3.2822(8) .
Ba1 Se3 3.2850(8) 2_545
Ba1 Se1 3.2862(8) 2_545
Ba1 Se1 3.3676(7) .
Ba1 Se1 3.3682(7) 1_545
Ba1 Se4 3.4599(8) .
Ba1 Ga1 3.8532(8) .
Ba1 Ba1 4.7253(6) 2_545
Ba1 Ba1 4.7253(6) 2
Ba1 Ba4 4.7707(6) .
Ba1 Ba2 4.8045(6) 1_545
Ba2 Se2 3.2803(7) .
Ba2 Se1 3.2993(8) .
Ba2 Se2 3.3104(7) 1_565
Ba2 Se3 3.3780(9) 4_575
Ba2 Se2 3.3964(8) 3_565
Ba2 Se8 3.4441(8) 2_655
Ba2 Se6 3.5492(8) 1_565
Ba2 Se5 3.6101(8) .
Ba2 Ga1 3.8718(8) 2
Ba2 Ba3 4.4932(5) 1_565
Ba2 Ba3 4.5489(5) .
Ba2 Ba1 4.8046(6) 1_565
Ba3 Se7 3.2250(8) .
Ba3 Se8 3.2370(7) 2_655
Ba3 Se8 3.2565(7) 2_645
Ba3 Se4 3.3624(8) 4_565
Ba3 Se6 3.3891(8) .
Ba3 Se5 3.3996(8) .
Ba3 Se2 3.4304(8) .
Ba3 Se8 3.4878(8) 4_565
Ba3 Ba2 4.4933(5) 1_545
Ba3 Ba4 4.5222(5) 2_655
Ba3 Ba4 4.5672(5) 2_645
Ba4 Se4 3.2466(8) .
Ba4 Se7 3.3160(7) 2_655
Ba4 Se6 3.3302(8) .
Ba4 Se5 3.3394(8) .
Ba4 Se7 3.3839(7) 2_645
Ba4 Se5 3.4297(8) 2_645
Ba4 Se6 3.4412(8) 2_655
Ba4 Se8 3.5204(8) .
Ba4 Se7 3.6624(8) .
Ba4 Ba4 4.2895(5) 2_655
Ba4 Ba4 4.2895(5) 2_645
Ba4 Ba3 4.5222(5) 2_645
Ga1 Se2 2.3658(10) 4_566
Ga1 Se1 2.3800(10) 2_545
Ga1 Se3 2.4383(10) .
Ga1 Se4 2.4393(10) .
Ga1 Ba2 3.8717(8) 2_545
Ga2 Se7 2.3467(10) .
Ga2 Se3 2.4013(10) 2_645
Ga2 Se8 2.4428(10) 4_565
Ga2 Se4 2.4691(10) 2_655
Se1 Ga1 2.3799(10) 2
Se1 Ba1 3.2862(8) 2
Se1 Ba1 3.3682(7) 1_565
Se2 Ga1 2.3658(10) 4_565
Se2 Ba2 3.3104(7) 1_545
Se2 Ba2 3.3963(8) 3_565
Se3 Ga2 2.4014(10) 2_655
Se3 Ba1 3.2849(8) 2
Se3 Ba2 3.3782(9) 4_576
Se4 Ga2 2.4691(10) 2_645
Se4 Ba3 3.3624(8) 4_566
Se5 Se6 2.3876(9) .
Se5 Ba4 3.4297(8) 2_655
Se6 Ba4 3.4412(8) 2_645
Se6 Ba2 3.5492(8) 1_545
Se7 Ba4 3.3160(7) 2_645
Se7 Ba4 3.3839(7) 2_655
Se8 Ga2 2.4428(10) 4_566
Se8 Ba3 3.2370(7) 2_645
Se8 Ba3 3.2565(7) 2_655
Se8 Ba2 3.4441(8) 2_645
Se8 Ba3 3.4878(8) 4_566
